data_7057388
loop_
_publ_author_name
'Qi, Jinxu'
'Qian, Kun'
'Tian, Liang'
'Cheng, Zhen'
'Wang, Yihong'

_publ_section_title
;
 Gallium(iii)--2-benzoylpyridine-thiosemicarbazone complexes promote
 apoptosis through Ca2+ signaling and ROS-mediated mitochondrial pathways
;
_journal_issue 12
_journal_name_full 'New Journal of Chemistry'
_journal_page_first 10226
_journal_paper_doi 10.1039/C8NJ00697K
_journal_volume 42
_journal_year 2018
_chemical_formula_moiety 'C26 H24 Ga N8 S2, N O3, H2 O, 0.25(H O)'
_chemical_formula_sum 'C26 H26.5 Ga N9 O4.25 S2'
_chemical_formula_weight 666.90
_space_group_crystal_system monoclinic
_space_group_IT_number 14
_space_group_name_Hall '-P 2ybc'
_space_group_name_H-M_alt 'P 1 21/c 1'
_symmetry_space_group_name_Hall '-P 2ybc'
_symmetry_space_group_name_H-M 'P 1 21/c 1'
_atom_sites_solution_hydrogens mixed
_atom_sites_solution_primary heavy
_audit_creation_date 2016-06-02
_audit_creation_method
;
Olex2 1.2
(compiled 2016.02.19 svn.r3266 for OlexSys, GUI svn.r5155)
;
_audit_update_record
;
2016-06-30 deposited with the CCDC.
2018-04-30 downloaded from the CCDC.
;
_cell_angle_alpha 90
_cell_angle_beta 94.273(5)
_cell_angle_gamma 90
_cell_formula_units_Z 4
_cell_length_a 13.263(4)
_cell_length_b 11.598(4)
_cell_length_c 18.773(6)
_cell_measurement_reflns_used 9869
_cell_measurement_temperature 296.15
_cell_measurement_theta_max 26.42
_cell_measurement_theta_min 2.34
_cell_volume 2879.7(16)
_computing_cell_refinement 'SAINT v8.27A (Bruker, 2012)'
_computing_data_reduction 'SAINT v8.27A (Bruker, 2012)'
_computing_molecular_graphics 'Olex2 (Dolomanov et al., 2009)'
_computing_publication_material 'Olex2 (Dolomanov et al., 2009)'
_computing_structure_refinement 'XL (Sheldrick, 2008)'
_computing_structure_solution 'XS (Sheldrick, 2008)'
_diffrn_ambient_temperature 296.15
_diffrn_measured_fraction_theta_full 1.000
_diffrn_measured_fraction_theta_max 0.993
_diffrn_measurement_device_type 'Bruker APEX-II CCD'
_diffrn_measurement_method '\f and \w scans'
_diffrn_radiation_monochromator graphite
_diffrn_radiation_type MoK\a
_diffrn_radiation_wavelength 0.71073
_diffrn_reflns_av_R_equivalents 0.0380
_diffrn_reflns_av_unetI/netI 0.0270
_diffrn_reflns_Laue_measured_fraction_full 1.000
_diffrn_reflns_Laue_measured_fraction_max 0.993
_diffrn_reflns_limit_h_max 16
_diffrn_reflns_limit_h_min -16
_diffrn_reflns_limit_k_max 14
_diffrn_reflns_limit_k_min -14
_diffrn_reflns_limit_l_max 23
_diffrn_reflns_limit_l_min -23
_diffrn_reflns_number 34268
_diffrn_reflns_point_group_measured_fraction_full 1.000
_diffrn_reflns_point_group_measured_fraction_max 0.993
_diffrn_reflns_theta_full 25.242
_diffrn_reflns_theta_max 26.666
_diffrn_reflns_theta_min 1.540
_diffrn_standards_number 0
_exptl_absorpt_coefficient_mu 1.152
_exptl_absorpt_correction_type none
_exptl_crystal_colour 'metallic orangish yellow'
_exptl_crystal_colour_lustre metallic
_exptl_crystal_colour_modifier orangish
_exptl_crystal_colour_primary yellow
_exptl_crystal_density_diffrn 1.538
_exptl_crystal_description block
_exptl_crystal_F_000 1370
_exptl_crystal_size_max 0.22
_exptl_crystal_size_mid 0.18
_exptl_crystal_size_min 0.17
_refine_diff_density_max 0.485
_refine_diff_density_min -0.681
_refine_diff_density_rms 0.058
_refine_ls_extinction_method none
_refine_ls_goodness_of_fit_ref 0.976
_refine_ls_hydrogen_treatment mixed
_refine_ls_matrix_type full
_refine_ls_number_parameters 398
_refine_ls_number_reflns 6032
_refine_ls_number_restraints 0
_refine_ls_restrained_S_all 0.976
_refine_ls_R_factor_all 0.0424
_refine_ls_R_factor_gt 0.0323
_refine_ls_shift/su_max 0.001
_refine_ls_shift/su_mean 0.000
_refine_ls_structure_factor_coef Fsqd
_refine_ls_weighting_details 'w=1/[\s^2^(Fo^2^)+(0.1000P)^2^] where P=(Fo^2^+2Fc^2^)/3'
_refine_ls_weighting_scheme calc
_refine_ls_wR_factor_gt 0.1088
_refine_ls_wR_factor_ref 0.1214
_reflns_Friedel_coverage 0.000
_reflns_number_gt 5083
_reflns_number_total 6032
_reflns_threshold_expression 'I > 2\s(I)'
_cod_data_source_file c8nj00697k2.cif
_cod_data_source_block C1
_cod_depositor_comments 'Adding full bibliography for 7057387--7057389.cif.'
_cod_original_cell_volume 2879.8(15)
_cod_original_formula_sum 'C26 H26.50 Ga N9 O4.25 S2'
_cod_database_code 7057388
_shelxl_version_number 2014-3
_shelx_space_group_comment
;
The symmetry employed for this shelxl refinement is uniquely defined
by the following loop, which should always be used as a source of
symmetry information in preference to the above space-group names.
They are only intended as comments.
;
_olex2_refinement_description
;
1. Fixed Uiso
 At 1.2 times of:
  All C(H) groups, All N(H) groups, All N(H,H) groups
 At 1.5 times of:
  All O(H) groups
2. Others
 Fixed Sof: O5(0.25) H5(0.25)
3.a Free rotating group:
 O4(H4C), O5(H5)
3.b Aromatic/amide H refined with riding coordinates:
 N7(H7), N3(H3), C1(H1), C26(H26), C17(H17), C2(H2), C16(H16), C25(H25),
 C14(H14), C15(H15), C4(H4), C22(H22), C9(H9), C3(H3A), C13(H13), C23(H23),
 C24(H24), C11(H11), C10(H10), C12(H12)
3.c X=CH2 refined with riding coordinates:
 N4(H4A,H4B), N8(H8A,H8B)
;
_olex2_submission_special_instructions 'No special instructions were received'

loop_
_space_group_symop_operation_xyz
'x, y, z'
'-x, y+1/2, -z+1/2'
'-x, -y, -z'
'x, -y-1/2, z-1/2'

loop_
_atom_site_label
_atom_site_type_symbol
_atom_site_fract_x
_atom_site_fract_y
_atom_site_fract_z
_atom_site_U_iso_or_equiv
_atom_site_adp_type
_atom_site_occupancy
_atom_site_site_symmetry_order
_atom_site_calc_flag
_atom_site_refinement_flags_posn
_atom_site_refinement_flags_occupancy
Ga1 Ga 0.84866(2) 0.33173(2) 0.03570(2) 0.02939(11) Uani 1 1 d . .
S2 S 1.01863(4) 0.36641(5) 0.01433(3) 0.03744(15) Uani 1 1 d . .
S3 S 0.83229(5) 0.47217(5) 0.12602(3) 0.03784(15) Uani 1 1 d . .
N7 N 1.01309(14) 0.16462(15) 0.09076(10) 0.0337(4) Uani 1 1 d . .
H7 H 1.0401 0.1049 0.1116 0.040 Uiso 1 1 calc R .
N6 N 0.91224(13) 0.18845(14) 0.08864(9) 0.0294(4) Uani 1 1 d . .
N2 N 0.75700(13) 0.44745(15) -0.02351(9) 0.0302(4) Uani 1 1 d . .
N3 N 0.71981(13) 0.54498(15) 0.00562(9) 0.0332(4) Uani 1 1 d . .
H3 H 0.6812 0.5931 -0.0182 0.040 Uiso 1 1 calc R .
C18 C 0.74389(16) 0.15055(18) 0.11156(11) 0.0304(4) Uani 1 1 d . .
N4 N 0.71165(17) 0.64977(18) 0.10651(12) 0.0474(5) Uani 1 1 d . .
H4A H 0.6712 0.6960 0.0827 0.057 Uiso 1 1 calc R .
H4B H 0.7281 0.6625 0.1510 0.057 Uiso 1 1 calc R .
C19 C 0.85196(15) 0.11928(17) 0.11925(11) 0.0295(4) Uani 1 1 d . .
N5 N 0.72048(13) 0.24334(16) 0.07050(9) 0.0333(4) Uani 1 1 d . .
N1 N 0.82350(13) 0.24714(15) -0.06332(9) 0.0329(4) Uani 1 1 d . .
C1 C 0.86401(18) 0.1462(2) -0.08206(13) 0.0407(5) Uani 1 1 d . .
H1 H 0.9036 0.1049 -0.0480 0.049 Uiso 1 1 calc R .
N9 N 0.65301(17) 0.0033(2) -0.08339(15) 0.0536(6) Uani 1 1 d . .
C26 C 0.91243(18) 0.0217(2) 0.23276(13) 0.0415(5) Uani 1 1 d . .
H26 H 0.9149 0.0930 0.2555 0.050 Uiso 1 1 calc R .
N8 N 1.16525(14) 0.22655(19) 0.05734(11) 0.0452(5) Uani 1 1 d . .
H8A H 1.1927 0.1672 0.0783 0.054 Uiso 1 1 calc R .
H8B H 1.2019 0.2753 0.0364 0.054 Uiso 1 1 calc R .
C17 C 0.67038(17) 0.0898(2) 0.14444(12) 0.0375(5) Uani 1 1 d . .
H17 H 0.6876 0.0259 0.1727 0.045 Uiso 1 1 calc R .
C6 C 0.72542(16) 0.41827(18) -0.08810(11) 0.0319(4) Uani 1 1 d . .
C2 C 0.84875(19) 0.1021(2) -0.14986(14) 0.0456(6) Uani 1 1 d . .
H2 H 0.8779 0.0324 -0.1615 0.055 Uiso 1 1 calc R .
C21 C 0.88453(15) 0.01437(18) 0.16000(11) 0.0317(4) Uani 1 1 d . .
C16 C 0.57072(17) 0.1258(2) 0.13442(13) 0.0434(5) Uani 1 1 d . .
H16 H 0.5202 0.0867 0.1563 0.052 Uiso 1 1 calc R .
C20 C 1.06542(15) 0.24308(18) 0.05742(11) 0.0311(4) Uani 1 1 d . .
C5 C 0.76584(16) 0.30731(19) -0.11279(11) 0.0330(5) Uani 1 1 d . .
C25 C 0.9367(2) -0.0785(3) 0.27153(15) 0.0574(8) Uani 1 1 d . .
H25 H 0.9538 -0.0738 0.3204 0.069 Uiso 1 1 calc R .
C8 C 0.65231(18) 0.4849(2) -0.13536(11) 0.0377(5) Uani 1 1 d . .
C14 C 0.62365(17) 0.2771(2) 0.06055(13) 0.0409(5) Uani 1 1 d . .
H14 H 0.6077 0.3408 0.0318 0.049 Uiso 1 1 calc R .
C15 C 0.54717(17) 0.2197(2) 0.09189(13) 0.0438(6) Uani 1 1 d . .
H15 H 0.4805 0.2444 0.0843 0.053 Uiso 1 1 calc R .
C7 C 0.74899(16) 0.55835(19) 0.07442(11) 0.0325(4) Uani 1 1 d . .
O1 O 0.60246(19) 0.0866(2) -0.10282(19) 0.0972(9) Uani 1 1 d . .
C4 C 0.7472(2) 0.2671(2) -0.18205(12) 0.0441(6) Uani 1 1 d . .
H4 H 0.7071 0.3091 -0.2155 0.053 Uiso 1 1 calc R .
O2 O 0.67296(17) -0.0704(2) -0.12661(14) 0.0791(7) Uani 1 1 d . .
O4 O 0.4134(2) 0.1656(2) -0.06197(16) 0.0793(7) Uani 1 1 d . .
H4C H 0.3922 0.1129 -0.0355 0.119 Uiso 1 1 d G .
C22 C 0.8840(2) -0.0928(2) 0.12675(14) 0.0450(6) Uani 1 1 d . .
H22 H 0.8661 -0.0989 0.0781 0.054 Uiso 1 1 calc R .
C9 C 0.6812(2) 0.5852(2) -0.16718(13) 0.0492(6) Uani 1 1 d . .
H9 H 0.7460 0.6142 -0.1571 0.059 Uiso 1 1 calc R .
C3 C 0.7898(2) 0.1625(2) -0.20036(14) 0.0501(6) Uani 1 1 d . .
H3A H 0.7784 0.1336 -0.2465 0.060 Uiso 1 1 calc R .
C13 C 0.5554(2) 0.4429(3) -0.15073(17) 0.0627(8) Uani 1 1 d . .
H13 H 0.5355 0.3747 -0.1297 0.075 Uiso 1 1 calc R .
C23 C 0.9103(2) -0.1905(2) 0.16645(19) 0.0585(8) Uani 1 1 d . .
H23 H 0.9107 -0.2621 0.1441 0.070 Uiso 1 1 calc R .
C24 C 0.9356(2) -0.1823(3) 0.23861(19) 0.0601(8) Uani 1 1 d . .
H24 H 0.9521 -0.2484 0.2650 0.072 Uiso 1 1 calc R .
C11 C 0.5182(3) 0.6013(4) -0.22942(17) 0.0787(11) Uani 1 1 d . .
H11 H 0.4734 0.6400 -0.2615 0.094 Uiso 1 1 calc R .
C10 C 0.6128(3) 0.6433(3) -0.21473(17) 0.0699(9) Uani 1 1 d . .
H10 H 0.6323 0.7110 -0.2364 0.084 Uiso 1 1 calc R .
C12 C 0.4881(3) 0.5021(4) -0.1973(2) 0.0800(11) Uani 1 1 d . .
H12 H 0.4226 0.4747 -0.2069 0.096 Uiso 1 1 calc R .
O5 O 0.7566(11) 0.6413(10) 0.2631(5) 0.094(3) Uani 0.25 1 d . P
H5 H 0.7204 0.5923 0.2832 0.141 Uiso 0.25 1 d G P
O3 O 0.6894(3) -0.0070(3) -0.02134(15) 0.1081(11) Uani 1 1 d . .
H4D H 0.472(4) 0.133(4) -0.074(2) 0.119(16) Uiso 1 1 d . .

loop_
_atom_site_aniso_label
_atom_site_aniso_U_11
_atom_site_aniso_U_22
_atom_site_aniso_U_33
_atom_site_aniso_U_23
_atom_site_aniso_U_13
_atom_site_aniso_U_12
Ga1 0.02880(16) 0.02903(16) 0.03045(16) 0.00585(8) 0.00292(10) 0.00157(8)
S2 0.0312(3) 0.0353(3) 0.0465(3) 0.0130(2) 0.0071(2) -0.0018(2)
S3 0.0444(3) 0.0405(3) 0.0283(3) 0.0025(2) 0.0001(2) 0.0044(2)
N7 0.0278(9) 0.0326(10) 0.0405(10) 0.0099(7) 0.0015(8) 0.0023(7)
N6 0.0292(9) 0.0286(8) 0.0306(9) 0.0047(7) 0.0030(7) 0.0005(7)
N2 0.0326(9) 0.0286(9) 0.0295(9) 0.0037(7) 0.0035(7) -0.0010(7)
N3 0.0358(9) 0.0298(9) 0.0338(9) 0.0026(7) 0.0010(7) 0.0067(7)
C18 0.0314(11) 0.0327(10) 0.0274(10) -0.0008(8) 0.0037(8) -0.0038(8)
N4 0.0510(13) 0.0478(12) 0.0433(11) -0.0094(9) 0.0024(10) 0.0107(10)
C19 0.0310(10) 0.0276(10) 0.0299(10) 0.0018(8) 0.0026(8) -0.0019(8)
N5 0.0291(9) 0.0347(9) 0.0366(9) 0.0032(7) 0.0052(7) -0.0011(7)
N1 0.0319(9) 0.0334(9) 0.0340(9) 0.0005(7) 0.0055(7) -0.0038(7)
C1 0.0374(12) 0.0387(12) 0.0464(13) 0.0006(10) 0.0062(10) 0.0001(10)
N9 0.0368(11) 0.0522(13) 0.0722(16) 0.0004(12) 0.0062(11) -0.0078(10)
C26 0.0403(12) 0.0468(14) 0.0371(12) 0.0029(10) 0.0000(10) -0.0022(10)
N8 0.0271(9) 0.0473(12) 0.0618(13) 0.0136(10) 0.0070(9) 0.0015(8)
C17 0.0381(12) 0.0402(12) 0.0340(11) 0.0032(9) 0.0026(9) -0.0102(9)
C6 0.0325(11) 0.0327(11) 0.0303(10) 0.0044(8) 0.0008(8) -0.0034(8)
C2 0.0445(14) 0.0407(13) 0.0536(15) -0.0119(11) 0.0165(11) -0.0029(10)
C21 0.0282(10) 0.0331(11) 0.0339(11) 0.0045(8) 0.0035(8) -0.0043(8)
C16 0.0325(12) 0.0570(15) 0.0413(12) 0.0003(11) 0.0070(10) -0.0149(11)
C20 0.0294(10) 0.0309(10) 0.0331(10) 0.0002(8) 0.0020(8) -0.0019(8)
C5 0.0324(11) 0.0355(11) 0.0316(11) 0.0003(9) 0.0061(9) -0.0037(9)
C25 0.0429(14) 0.086(2) 0.0423(14) 0.0274(14) -0.0023(11) 0.0025(14)
C8 0.0390(12) 0.0457(13) 0.0280(10) -0.0011(9) 0.0003(9) 0.0056(10)
C14 0.0322(11) 0.0436(13) 0.0471(13) 0.0058(10) 0.0038(10) 0.0040(10)
C15 0.0261(11) 0.0559(15) 0.0496(14) -0.0056(12) 0.0049(10) -0.0002(10)
C7 0.0307(10) 0.0319(10) 0.0352(11) 0.0030(8) 0.0053(8) -0.0015(8)
O1 0.0611(14) 0.0694(16) 0.162(3) 0.0262(17) 0.0168(16) 0.0125(12)
C4 0.0504(14) 0.0499(14) 0.0323(11) -0.0022(10) 0.0041(10) -0.0067(11)
O2 0.0591(13) 0.0791(16) 0.0986(18) -0.0239(14) 0.0030(12) -0.0079(12)
O4 0.0749(17) 0.0600(15) 0.103(2) 0.0101(12) 0.0064(15) 0.0242(12)
C22 0.0496(14) 0.0357(12) 0.0487(14) -0.0024(10) -0.0022(11) -0.0034(10)
C9 0.0535(15) 0.0505(15) 0.0433(13) 0.0100(11) 0.0009(11) 0.0050(12)
C3 0.0555(16) 0.0571(16) 0.0395(14) -0.0145(11) 0.0149(12) -0.0092(12)
C13 0.0497(16) 0.074(2) 0.0629(18) 0.0073(15) -0.0077(13) -0.0073(15)
C23 0.0498(16) 0.0323(13) 0.093(2) 0.0071(13) 0.0046(15) -0.0026(11)
C24 0.0405(14) 0.0560(17) 0.084(2) 0.0373(16) 0.0070(14) 0.0057(12)
C11 0.080(2) 0.107(3) 0.0467(16) -0.0026(18) -0.0143(16) 0.052(2)
C10 0.090(3) 0.0667(19) 0.0535(17) 0.0194(15) 0.0081(17) 0.0272(18)
C12 0.0488(18) 0.115(3) 0.072(2) -0.009(2) -0.0218(16) 0.0104(18)
O5 0.132(11) 0.093(8) 0.057(6) 0.002(5) 0.003(6) -0.002(7)
O3 0.127(3) 0.123(2) 0.0715(17) 0.0143(16) -0.0140(17) -0.041(2)

loop_
_atom_type_symbol
_atom_type_description
_atom_type_scat_dispersion_real
_atom_type_scat_dispersion_imag
_atom_type_scat_source
C C 0.0033 0.0016 'International Tables Vol C Tables 4.2.6.8 and 6.1.1.4'
H H 0.0000 0.0000 'International Tables Vol C Tables 4.2.6.8 and 6.1.1.4'
Ga Ga 0.2307 1.6083 'International Tables Vol C Tables 4.2.6.8 and 6.1.1.4'
N N 0.0061 0.0033 'International Tables Vol C Tables 4.2.6.8 and 6.1.1.4'
O O 0.0106 0.0060 'International Tables Vol C Tables 4.2.6.8 and 6.1.1.4'
S S 0.1246 0.1234 'International Tables Vol C Tables 4.2.6.8 and 6.1.1.4'

loop_
_geom_angle_atom_site_label_1
_geom_angle_atom_site_label_2
_geom_angle_atom_site_label_3
_geom_angle
S2 Ga1 S3 98.30(2)
N6 Ga1 S2 81.88(5)
N6 Ga1 S3 105.19(5)
N6 Ga1 N5 76.91(7)
N6 Ga1 N1 94.67(7)
N2 Ga1 S2 109.16(5)
N2 Ga1 S3 81.83(5)
N2 Ga1 N6 166.24(7)
N2 Ga1 N5 91.51(7)
N2 Ga1 N1 77.33(7)
N5 Ga1 S2 158.65(5)
N5 Ga1 S3 89.63(5)
N1 Ga1 S2 91.14(5)
N1 Ga1 S3 158.98(5)
N1 Ga1 N5 88.22(7)
C20 S2 Ga1 95.37(7)
C7 S3 Ga1 94.87(8)
C20 N7 N6 113.15(17)
N7 N6 Ga1 122.49(12)
C19 N6 Ga1 117.66(14)
C19 N6 N7 119.84(17)
N3 N2 Ga1 122.40(13)
C6 N2 Ga1 117.83(14)
C6 N2 N3 119.30(18)
C7 N3 N2 113.47(17)
N5 C18 C19 115.68(18)
N5 C18 C17 121.5(2)
C17 C18 C19 122.9(2)
N6 C19 C18 115.55(18)
N6 C19 C21 124.77(19)
C18 C19 C21 119.68(17)
C18 N5 Ga1 113.90(14)
C14 N5 Ga1 126.46(16)
C14 N5 C18 119.36(19)
C1 N1 Ga1 126.57(16)
C1 N1 C5 119.07(19)
C5 N1 Ga1 114.20(14)
N1 C1 C2 122.1(2)
O1 N9 O2 119.9(3)
O1 N9 O3 121.9(3)
O2 N9 O3 118.1(3)
C21 C26 C25 119.7(2)
C18 C17 C16 118.8(2)
N2 C6 C5 114.81(18)
N2 C6 C8 125.06(19)
C5 C6 C8 120.10(18)
C1 C2 C3 119.2(2)
C26 C21 C19 120.1(2)
C26 C21 C22 119.2(2)
C22 C21 C19 120.6(2)
C15 C16 C17 119.4(2)
N7 C20 S2 127.06(16)
N7 C20 N8 117.00(19)
N8 C20 S2 115.94(16)
N1 C5 C6 115.65(18)
N1 C5 C4 121.5(2)
C4 C5 C6 122.8(2)
C24 C25 C26 120.5(3)
C9 C8 C6 120.7(2)
C9 C8 C13 119.4(2)
C13 C8 C6 119.8(2)
N5 C14 C15 121.7(2)
C16 C15 C14 119.2(2)
N3 C7 S3 127.13(17)
N3 C7 N4 116.2(2)
N4 C7 S3 116.70(17)
C5 C4 C3 118.5(2)
C23 C22 C21 119.8(2)
C8 C9 C10 119.8(3)
C2 C3 C4 119.6(2)
C8 C13 C12 120.1(3)
C24 C23 C22 120.4(3)
C25 C24 C23 120.4(2)
C10 C11 C12 120.5(3)
C11 C10 C9 120.3(3)
C11 C12 C13 119.9(3)

loop_
_geom_bond_atom_site_label_1
_geom_bond_atom_site_label_2
_geom_bond_distance
Ga1 S2 2.3536(9)
Ga1 S3 2.3728(8)
Ga1 N6 2.0822(17)
Ga1 N2 2.0769(17)
Ga1 N5 2.1292(18)
Ga1 N1 2.1065(18)
S2 C20 1.735(2)
S3 C7 1.732(2)
N7 N6 1.364(2)
N7 C20 1.329(3)
N6 C19 1.297(3)
N2 N3 1.365(2)
N2 C6 1.298(3)
N3 C7 1.330(3)
C18 C19 1.475(3)
C18 N5 1.347(3)
C18 C17 1.385(3)
N4 C7 1.333(3)
C19 C21 1.484(3)
N5 C14 1.342(3)
N1 C1 1.346(3)
N1 C5 1.352(3)
C1 C2 1.372(3)
N9 O1 1.217(3)
N9 O2 1.221(3)
N9 O3 1.233(4)
C26 C21 1.391(3)
C26 C25 1.396(4)
N8 C20 1.338(3)
C17 C16 1.386(3)
C6 C5 1.482(3)
C6 C8 1.482(3)
C2 C3 1.375(4)
C21 C22 1.391(3)
C16 C15 1.373(4)
C5 C4 1.386(3)
C25 C24 1.353(5)
C8 C9 1.375(3)
C8 C13 1.385(4)
C14 C15 1.381(3)
C4 C3 1.393(4)
C22 C23 1.387(4)
C9 C10 1.398(4)
C13 C12 1.385(4)
C23 C24 1.375(5)
C11 C10 1.355(6)
C11 C12 1.371(6)
